data_7005433
loop_
_publ_author_name
'Schmiege, Benjamin M.'
'Carney, Michael J.'
'Small, Brooke L.'
'Gerlach, Deidra L.'
'Halfen, Jason A.'

_publ_section_title
;
 Alternatives to pyridinediimine ligands: syntheses and structures of
 metal complexes supported by donor-modified alpha-diimine ligands.
;
_journal_issue 24
_journal_name_full 'Dalton transactions (Cambridge, England : 2003)'
_journal_page_first 2547
_journal_page_last 2562
_journal_paper_doi 10.1039/b702197f
_journal_year 2007
_chemical_formula_sum 'C28 H24.5 Cl2 Fe N3.5'
_chemical_formula_weight 536.76
_chemical_name_common 040026
_chemical_name_systematic
;
?
;
_space_group_IT_number 2
_symmetry_cell_setting triclinic
_symmetry_space_group_name_Hall '-P 1'
_symmetry_space_group_name_H-M 'P -1'
_atom_sites_solution_hydrogens geom
_atom_sites_solution_primary direct
_atom_sites_solution_secondary difmap
_audit_creation_method SHELXL-97
_cell_angle_alpha 85.13(5)
_cell_angle_beta 77.33(4)
_cell_angle_gamma 76.89(6)
_cell_formula_units_Z 4
_cell_length_a 11.348(2)
_cell_length_b 15.047(3)
_cell_length_c 16.062(3)
_cell_measurement_reflns_used 25
_cell_measurement_temperature 293(2)
_cell_measurement_theta_max 14.66
_cell_measurement_theta_min 10.12
_cell_volume 2604.3(11)
_computing_structure_refinement 'SHELXL-97 (Sheldrick, 1997)'
_computing_structure_solution 'SHELXS-97 (Sheldrick, 1990)'
_diffrn_ambient_temperature 293(2)
_diffrn_measured_fraction_theta_full 0.995
_diffrn_measured_fraction_theta_max 0.995
_diffrn_measurement_device_type 'Bruker-Nonius MACH3S'
_diffrn_measurement_method 'Omega 2-theta scans'
_diffrn_radiation_monochromator graphite
_diffrn_radiation_source 'fine-focus sealed tube'
_diffrn_radiation_type MoK\a
_diffrn_radiation_wavelength 0.71073
_diffrn_reflns_av_R_equivalents 0.0495
_diffrn_reflns_av_sigmaI/netI 0.0436
_diffrn_reflns_limit_h_max 13
_diffrn_reflns_limit_h_min 0
_diffrn_reflns_limit_k_max 17
_diffrn_reflns_limit_k_min -17
_diffrn_reflns_limit_l_max 19
_diffrn_reflns_limit_l_min -18
_diffrn_reflns_number 9637
_diffrn_reflns_theta_full 24.99
_diffrn_reflns_theta_max 24.99
_diffrn_reflns_theta_min 2.06
_diffrn_standards_interval_time 90
_diffrn_standards_number 2
_exptl_absorpt_coefficient_mu 0.807
_exptl_absorpt_correction_type none
_exptl_crystal_colour Blue-green
_exptl_crystal_density_diffrn 1.369
_exptl_crystal_density_method 'not measured'
_exptl_crystal_description Prism
_exptl_crystal_F_000 1108
_exptl_crystal_size_max 0.42
_exptl_crystal_size_mid 0.26
_exptl_crystal_size_min 0.26
_refine_diff_density_max 0.645
_refine_diff_density_min -0.597
_refine_diff_density_rms 0.066
_refine_ls_extinction_method none
_refine_ls_goodness_of_fit_ref 1.019
_refine_ls_hydrogen_treatment constr
_refine_ls_matrix_type full
_refine_ls_number_parameters 623
_refine_ls_number_reflns 9134
_refine_ls_number_restraints 0
_refine_ls_restrained_S_all 1.019
_refine_ls_R_factor_all 0.0905
_refine_ls_R_factor_gt 0.0552
_refine_ls_shift/su_max 0.000
_refine_ls_shift/su_mean 0.000
_refine_ls_structure_factor_coef Fsqd
_refine_ls_weighting_details 'calc w=1/[\s^2^(Fo^2^)+(0.0711P)^2^+2.7599P] where P=(Fo^2^+2Fc^2^)/3'
_refine_ls_weighting_scheme calc
_refine_ls_wR_factor_gt 0.1322
_refine_ls_wR_factor_ref 0.1584
_reflns_number_gt 6314
_reflns_number_total 9134
_reflns_threshold_expression >2sigma(I)
_cod_data_source_file b702197f.txt
_cod_data_source_block (2c)FeCl2_0.5MeCN
_cod_depositor_comments
;
The following automatic conversions were performed:
'_symmetry_cell_setting' value 'Triclinic' changed to 'triclinic'
according to '/home/saulius/struct/CIF-dictionaries/cif_core.dic'
dictionary named 'cif_core.dic' version 2.4.1 from 2010-06-29.

Automatic conversion script
Id: cif_fix_enum 1527 2010-12-29 10:47:43Z saulius 
;
_cod_original_cell_volume 2604.3(8)
_cod_original_sg_symbol_H-M P-1
_cod_original_formula_sum 'C28 H24.50 Cl2 Fe N3.50'
_cod_database_code 7005433

loop_
_symmetry_equiv_pos_as_xyz
'x, y, z'
'-x, -y, -z'

loop_
_atom_site_label
_atom_site_type_symbol
_atom_site_fract_x
_atom_site_fract_y
_atom_site_fract_z
_atom_site_U_iso_or_equiv
_atom_site_adp_type
_atom_site_occupancy
_atom_site_symmetry_multiplicity
_atom_site_calc_flag
_atom_site_refinement_flags
_atom_site_disorder_assembly
_atom_site_disorder_group
Fe1 Fe 0.63467(6) 0.71559(4) 0.36298(3) 0.04957(18) Uani 1 1 d . . .
Cl1 Cl 0.60405(12) 0.57906(9) 0.32186(7) 0.0652(3) Uani 1 1 d . . .
Cl2 Cl 0.59280(12) 0.83366(10) 0.26624(8) 0.0788(4) Uani 1 1 d . . .
N1 N 0.7186(3) 0.6653(2) 0.46950(18) 0.0433(8) Uani 1 1 d . . .
N2 N 0.8390(3) 0.7123(3) 0.3132(2) 0.0538(9) Uani 1 1 d . . .
N3 N 0.4638(3) 0.7603(3) 0.4602(2) 0.0549(9) Uani 1 1 d . . .
C1 C 0.9297(4) 0.6258(3) 0.5104(2) 0.0446(9) Uani 1 1 d . . .
C2 C 0.9273(4) 0.5976(3) 0.5942(3) 0.0533(11) Uani 1 1 d . . .
H2A H 0.8530 0.5956 0.6320 0.064 Uiso 1 1 calc R . .
C3 C 1.0422(5) 0.5714(3) 0.6215(3) 0.0644(13) Uani 1 1 d . . .
H3A H 1.0414 0.5518 0.6781 0.077 Uiso 1 1 calc R . .
C4 C 1.1535(5) 0.5739(3) 0.5682(3) 0.0623(12) Uani 1 1 d . . .
H4A H 1.2261 0.5553 0.5888 0.075 Uiso 1 1 calc R . .
C5 C 1.1587(4) 0.6044(3) 0.4823(3) 0.0543(11) Uani 1 1 d . . .
C6 C 1.2655(4) 0.6106(3) 0.4198(3) 0.0639(12) Uani 1 1 d . . .
H6A H 1.3427 0.5946 0.4343 0.077 Uiso 1 1 calc R . .
C7 C 1.2563(4) 0.6401(3) 0.3379(3) 0.0652(13) Uani 1 1 d . . .
H7A H 1.3282 0.6435 0.2979 0.078 Uiso 1 1 calc R . .
C8 C 1.1426(4) 0.6653(3) 0.3122(3) 0.0609(12) Uani 1 1 d . . .
H8A H 1.1394 0.6845 0.2560 0.073 Uiso 1 1 calc R . .
C9 C 1.0356(4) 0.6611(3) 0.3713(2) 0.0453(9) Uani 1 1 d . . .
C10 C 1.0448(4) 0.6297(3) 0.4558(3) 0.0447(9) Uani 1 1 d . . .
C11 C 0.8368(4) 0.6559(3) 0.4573(2) 0.0416(9) Uani 1 1 d . . .
C12 C 0.9034(4) 0.6804(3) 0.3699(2) 0.0476(10) Uani 1 1 d . . .
C13 C 0.6519(4) 0.6399(3) 0.5537(2) 0.0486(10) Uani 1 1 d . . .
H13A H 0.6439 0.6872 0.5933 0.058 Uiso 1 1 calc R . .
H13B H 0.6989 0.5836 0.5748 0.058 Uiso 1 1 calc R . .
C14 C 0.5244(4) 0.6269(3) 0.5503(3) 0.0516(10) Uani 1 1 d . . .
H14A H 0.5322 0.5858 0.5050 0.062 Uiso 1 1 calc R . .
H14B H 0.4902 0.5983 0.6037 0.062 Uiso 1 1 calc R . .
C15 C 0.4370(4) 0.7139(3) 0.5351(3) 0.0518(10) Uani 1 1 d . . .
C16 C 0.3325(5) 0.7471(4) 0.5956(3) 0.0693(14) Uani 1 1 d . . .
H16A H 0.3154 0.7150 0.6473 0.083 Uiso 1 1 calc R . .
C17 C 0.2540(5) 0.8272(4) 0.5795(4) 0.0811(16) Uani 1 1 d . . .
H17A H 0.1837 0.8497 0.6203 0.097 Uiso 1 1 calc R . .
C18 C 0.2795(5) 0.8740(4) 0.5034(4) 0.0788(15) Uani 1 1 d . . .
H18A H 0.2267 0.9279 0.4906 0.095 Uiso 1 1 calc R . .
C19 C 0.3863(5) 0.8384(4) 0.4462(3) 0.0706(14) Uani 1 1 d . . .
H19A H 0.4054 0.8708 0.3949 0.085 Uiso 1 1 calc R . .
C20 C 0.8959(4) 0.7424(4) 0.2299(3) 0.0602(12) Uani 1 1 d . . .
C21 C 0.9263(4) 0.6828(4) 0.1629(3) 0.0692(14) Uani 1 1 d . . .
C22 C 0.9704(5) 0.7174(5) 0.0815(3) 0.0902(19) Uani 1 1 d . . .
H22A H 0.9906 0.6796 0.0352 0.108 Uiso 1 1 calc R . .
C23 C 0.9845(5) 0.8051(6) 0.0683(4) 0.103(2) Uani 1 1 d . . .
H23A H 1.0135 0.8266 0.0133 0.123 Uiso 1 1 calc R . .
C24 C 0.9564(5) 0.8623(5) 0.1353(4) 0.0911(19) Uani 1 1 d . . .
H24A H 0.9667 0.9222 0.1254 0.109 Uiso 1 1 calc R . .
C25 C 0.9124(5) 0.8314(4) 0.2185(3) 0.0716(14) Uani 1 1 d . . .
C26 C 0.9133(6) 0.5864(4) 0.1766(3) 0.0889(18) Uani 1 1 d . . .
H26A H 0.8837 0.5742 0.2363 0.133 Uiso 1 1 calc R . .
H26B H 0.9921 0.5466 0.1576 0.133 Uiso 1 1 calc R . .
H26C H 0.8554 0.5762 0.1448 0.133 Uiso 1 1 calc R . .
C27 C 0.8814(6) 0.8944(4) 0.2911(4) 0.0965(19) Uani 1 1 d . . .
H27A H 0.8546 0.8622 0.3435 0.145 Uiso 1 1 calc R . .
H27B H 0.8163 0.9451 0.2819 0.145 Uiso 1 1 calc R . .
H27C H 0.9532 0.9164 0.2943 0.145 Uiso 1 1 calc R . .
Fe2 Fe 0.62779(6) 0.70498(4) -0.12975(4) 0.05368(19) Uani 1 1 d . . .
Cl3 Cl 0.82216(14) 0.61166(10) -0.14317(11) 0.0975(5) Uani 1 1 d . . .
Cl4 Cl 0.53833(18) 0.66127(11) -0.23228(8) 0.0996(6) Uani 1 1 d . . .
N4 N 0.6414(3) 0.7948(2) -0.0361(2) 0.0496(8) Uani 1 1 d . . .
N5 N 0.6588(3) 0.8325(2) -0.2043(2) 0.0520(9) Uani 1 1 d . . .
N6 N 0.5074(3) 0.6509(2) -0.0201(2) 0.0505(9) Uani 1 1 d . . .
C30 C 0.6752(4) 0.9544(3) -0.0263(3) 0.0511(10) Uani 1 1 d . . .
C31 C 0.6811(5) 0.9762(4) 0.0546(3) 0.0660(13) Uani 1 1 d . . .
H31A H 0.6684 0.9357 0.1011 0.079 Uiso 1 1 calc R . .
C32 C 0.7068(5) 1.0614(4) 0.0641(3) 0.0790(16) Uani 1 1 d . . .
H32A H 0.7133 1.0759 0.1179 0.095 Uiso 1 1 calc R . .
C33 C 0.7227(5) 1.1235(4) -0.0014(4) 0.0776(15) Uani 1 1 d . . .
H33A H 0.7373 1.1796 0.0088 0.093 Uiso 1 1 calc R . .
C34 C 0.7174(4) 1.1042(3) -0.0848(3) 0.0615(12) Uani 1 1 d . . .
C35 C 0.7326(5) 1.1603(3) -0.1590(4) 0.0730(14) Uani 1 1 d . . .
H35A H 0.7455 1.2187 -0.1556 0.088 Uiso 1 1 calc R . .
C36 C 0.7288(5) 1.1304(3) -0.2366(4) 0.0786(16) Uani 1 1 d . . .
H36A H 0.7405 1.1690 -0.2847 0.094 Uiso 1 1 calc R . .
C37 C 0.7080(5) 1.0435(3) -0.2460(3) 0.0658(13) Uani 1 1 d . . .
H37A H 0.7065 1.0244 -0.2992 0.079 Uiso 1 1 calc R . .
C38 C 0.6901(4) 0.9877(3) -0.1744(3) 0.0513(10) Uani 1 1 d . . .
C39 C 0.6937(4) 1.0189(3) -0.0947(3) 0.0513(10) Uani 1 1 d . . .
C40 C 0.6575(4) 0.8737(3) -0.0636(3) 0.0485(10) Uani 1 1 d . . .
C41 C 0.6665(4) 0.8949(3) -0.1575(3) 0.0473(10) Uani 1 1 d . . .
C42 C 0.6395(5) 0.7694(3) 0.0548(3) 0.0572(11) Uani 1 1 d . . .
H42A H 0.5639 0.8029 0.0894 0.069 Uiso 1 1 calc R . .
H42B H 0.7088 0.7859 0.0712 0.069 Uiso 1 1 calc R . .
C43 C 0.6469(5) 0.6681(3) 0.0715(3) 0.0620(12) Uani 1 1 d . . .
H43A H 0.7201 0.6352 0.0341 0.074 Uiso 1 1 calc R . .
H43B H 0.6563 0.6525 0.1298 0.074 Uiso 1 1 calc R . .
C44 C 0.5362(4) 0.6366(3) 0.0580(3) 0.0518(10) Uani 1 1 d . . .
C45 C 0.4663(5) 0.5933(3) 0.1238(3) 0.0648(13) Uani 1 1 d . . .
H45A H 0.4888 0.5822 0.1767 0.078 Uiso 1 1 calc R . .
C46 C 0.3634(5) 0.5666(3) 0.1109(3) 0.0697(14) Uani 1 1 d . . .
H46A H 0.3157 0.5378 0.1548 0.084 Uiso 1 1 calc R . .
C47 C 0.3328(5) 0.5832(3) 0.0327(3) 0.0694(14) Uani 1 1 d . . .
H47A H 0.2631 0.5667 0.0227 0.083 Uiso 1 1 calc R . .
C48 C 0.4064(5) 0.6247(3) -0.0311(3) 0.0616(12) Uani 1 1 d . . .
H48A H 0.3853 0.6350 -0.0844 0.074 Uiso 1 1 calc R . .
C49 C 0.6763(5) 0.8509(3) -0.2957(3) 0.0568(12) Uani 1 1 d . . .
C50 C 0.7947(5) 0.8339(3) -0.3438(3) 0.0713(15) Uani 1 1 d . . .
C51 C 0.8090(8) 0.8519(4) -0.4329(4) 0.096(2) Uani 1 1 d . . .
H51A H 0.8876 0.8423 -0.4677 0.115 Uiso 1 1 calc R . .
C52 C 0.7059(9) 0.8838(4) -0.4681(4) 0.107(3) Uani 1 1 d . . .
H52A H 0.7161 0.8942 -0.5269 0.128 Uiso 1 1 calc R . .
C53 C 0.5907(8) 0.9003(4) -0.4193(4) 0.092(2) Uani 1 1 d . . .
H53A H 0.5231 0.9226 -0.4447 0.110 Uiso 1 1 calc R . .
C54 C 0.5722(6) 0.8844(3) -0.3320(3) 0.0682(14) Uani 1 1 d . . .
C55 C 0.9041(6) 0.8028(4) -0.3033(4) 0.098(2) Uani 1 1 d . . .
H55A H 0.8766 0.7940 -0.2428 0.147 Uiso 1 1 calc R . .
H55B H 0.9536 0.8480 -0.3140 0.147 Uiso 1 1 calc R . .
H55C H 0.9524 0.7462 -0.3269 0.147 Uiso 1 1 calc R . .
C56 C 0.4450(6) 0.9061(4) -0.2788(4) 0.0885(17) Uani 1 1 d . . .
H56A H 0.3868 0.9280 -0.3150 0.133 Uiso 1 1 calc R . .
H56B H 0.4399 0.9523 -0.2396 0.133 Uiso 1 1 calc R . .
H56C H 0.4264 0.8521 -0.2474 0.133 Uiso 1 1 calc R . .
N1S N 0.8553(13) 0.1864(10) 0.1744(7) 0.221(6) Uani 1 1 d . . .
C1S C 0.8483(10) 0.2672(12) 0.1745(6) 0.160(5) Uani 1 1 d . . .
C2S C 0.8361(15) 0.3628(10) 0.1780(7) 0.257(9) Uani 1 1 d . . .
H1SA H 0.7524 0.3903 0.2035 0.385 Uiso 1 1 calc R . .
H2SA H 0.8568 0.3883 0.1212 0.385 Uiso 1 1 calc R . .
H3SA H 0.8908 0.3746 0.2115 0.385 Uiso 1 1 calc R . .

loop_
_atom_site_aniso_label
_atom_site_aniso_U_11
_atom_site_aniso_U_22
_atom_site_aniso_U_33
_atom_site_aniso_U_23
_atom_site_aniso_U_13
_atom_site_aniso_U_12
Fe1 0.0498(4) 0.0660(4) 0.0317(3) 0.0072(3) -0.0095(3) -0.0121(3)
Cl1 0.0725(8) 0.0785(8) 0.0503(6) -0.0033(6) -0.0164(6) -0.0235(6)
Cl2 0.0691(8) 0.0924(9) 0.0590(7) 0.0312(7) -0.0081(6) -0.0025(7)
N1 0.048(2) 0.052(2) 0.0301(16) 0.0059(14) -0.0066(14) -0.0155(16)
N2 0.055(2) 0.072(2) 0.0306(17) 0.0125(16) -0.0052(16) -0.0144(19)
N3 0.054(2) 0.068(2) 0.0425(19) 0.0025(17) -0.0080(17) -0.0147(19)
C1 0.055(3) 0.045(2) 0.038(2) 0.0023(17) -0.0179(18) -0.0128(19)
C2 0.064(3) 0.059(3) 0.042(2) 0.0066(19) -0.022(2) -0.017(2)
C3 0.091(4) 0.066(3) 0.048(3) 0.013(2) -0.041(3) -0.021(3)
C4 0.074(3) 0.058(3) 0.063(3) 0.003(2) -0.038(3) -0.010(2)
C5 0.057(3) 0.050(2) 0.062(3) 0.002(2) -0.029(2) -0.010(2)
C6 0.053(3) 0.065(3) 0.079(3) -0.002(3) -0.024(3) -0.011(2)
C7 0.039(3) 0.081(3) 0.077(3) 0.002(3) -0.011(2) -0.018(2)
C8 0.053(3) 0.071(3) 0.055(3) 0.010(2) -0.008(2) -0.016(2)
C9 0.035(2) 0.055(2) 0.045(2) 0.0061(18) -0.0117(17) -0.0096(18)
C10 0.047(2) 0.043(2) 0.046(2) 0.0016(17) -0.0180(19) -0.0066(18)
C11 0.048(3) 0.045(2) 0.0326(19) 0.0055(16) -0.0096(17) -0.0141(18)
C12 0.064(3) 0.049(2) 0.0292(19) 0.0081(17) -0.0080(19) -0.014(2)
C13 0.058(3) 0.060(3) 0.0279(19) 0.0077(17) -0.0065(18) -0.017(2)
C14 0.057(3) 0.063(3) 0.036(2) 0.0039(19) -0.0035(19) -0.023(2)
C15 0.052(3) 0.067(3) 0.040(2) -0.001(2) -0.0072(19) -0.024(2)
C16 0.067(3) 0.084(4) 0.053(3) -0.004(3) 0.006(2) -0.025(3)
C17 0.056(3) 0.098(4) 0.078(4) -0.020(3) 0.009(3) -0.010(3)
C18 0.060(3) 0.085(4) 0.078(4) -0.005(3) -0.006(3) 0.004(3)
C19 0.069(3) 0.077(3) 0.059(3) 0.006(3) -0.014(3) -0.006(3)
C20 0.044(3) 0.088(4) 0.042(2) 0.022(2) -0.0081(19) -0.010(2)
C21 0.050(3) 0.099(4) 0.043(3) 0.013(3) -0.005(2) 0.007(3)
C22 0.070(4) 0.139(6) 0.043(3) 0.012(3) 0.002(2) -0.001(4)
C23 0.069(4) 0.173(7) 0.049(3) 0.046(4) 0.000(3) -0.021(4)
C24 0.077(4) 0.123(5) 0.072(4) 0.045(4) -0.012(3) -0.038(4)
C25 0.062(3) 0.094(4) 0.057(3) 0.024(3) -0.011(2) -0.023(3)
C26 0.082(4) 0.112(5) 0.054(3) -0.003(3) -0.005(3) 0.009(3)
C27 0.117(5) 0.089(4) 0.091(4) 0.019(4) -0.021(4) -0.046(4)
Fe2 0.0743(5) 0.0513(4) 0.0366(3) 0.0005(3) -0.0042(3) -0.0235(3)
Cl3 0.0788(10) 0.0697(9) 0.1205(13) 0.0020(8) 0.0191(9) -0.0078(7)
Cl4 0.1758(17) 0.1132(12) 0.0400(6) 0.0106(7) -0.0291(8) -0.0908(12)
N4 0.059(2) 0.053(2) 0.0375(18) 0.0012(15) -0.0105(16) -0.0158(17)
N5 0.068(2) 0.053(2) 0.0368(18) 0.0034(16) -0.0087(16) -0.0205(18)
N6 0.060(2) 0.054(2) 0.0375(18) 0.0027(15) -0.0063(16) -0.0169(18)
C30 0.049(3) 0.057(3) 0.050(2) -0.005(2) -0.0103(19) -0.015(2)
C31 0.076(3) 0.082(3) 0.046(3) -0.011(2) -0.008(2) -0.029(3)
C32 0.099(4) 0.087(4) 0.060(3) -0.022(3) -0.007(3) -0.040(3)
C33 0.085(4) 0.069(3) 0.086(4) -0.027(3) -0.011(3) -0.031(3)
C34 0.060(3) 0.050(3) 0.077(3) -0.011(2) -0.011(2) -0.017(2)
C35 0.085(4) 0.047(3) 0.094(4) 0.002(3) -0.025(3) -0.024(3)
C36 0.103(4) 0.056(3) 0.088(4) 0.020(3) -0.036(3) -0.032(3)
C37 0.089(4) 0.055(3) 0.061(3) 0.013(2) -0.027(3) -0.026(3)
C38 0.056(3) 0.048(2) 0.052(2) 0.0020(19) -0.017(2) -0.011(2)
C39 0.047(2) 0.052(2) 0.056(3) -0.005(2) -0.010(2) -0.013(2)
C40 0.052(3) 0.053(3) 0.042(2) 0.0002(19) -0.0090(19) -0.015(2)
C41 0.056(3) 0.046(2) 0.042(2) -0.0001(18) -0.0112(19) -0.014(2)
C42 0.070(3) 0.070(3) 0.039(2) 0.003(2) -0.017(2) -0.028(2)
C43 0.072(3) 0.072(3) 0.045(2) 0.016(2) -0.022(2) -0.017(3)
C44 0.067(3) 0.047(2) 0.039(2) 0.0059(18) -0.009(2) -0.011(2)
C45 0.096(4) 0.056(3) 0.040(2) 0.004(2) -0.007(2) -0.021(3)
C46 0.089(4) 0.060(3) 0.054(3) -0.002(2) 0.011(3) -0.030(3)
C47 0.073(3) 0.069(3) 0.069(3) -0.009(3) 0.001(3) -0.034(3)
C48 0.071(3) 0.069(3) 0.049(3) -0.001(2) -0.013(2) -0.025(3)
C49 0.084(3) 0.050(3) 0.038(2) -0.0039(19) -0.006(2) -0.023(2)
C50 0.087(4) 0.054(3) 0.067(3) -0.004(2) 0.010(3) -0.029(3)
C51 0.136(6) 0.069(4) 0.064(4) -0.008(3) 0.033(4) -0.036(4)
C52 0.194(9) 0.077(4) 0.046(3) 0.003(3) -0.004(5) -0.042(5)
C53 0.160(7) 0.071(4) 0.052(3) 0.005(3) -0.033(4) -0.033(4)
C54 0.113(5) 0.054(3) 0.045(3) -0.001(2) -0.024(3) -0.027(3)
C55 0.078(4) 0.090(4) 0.117(5) -0.014(4) 0.018(4) -0.033(3)
C56 0.099(5) 0.085(4) 0.085(4) -0.003(3) -0.031(4) -0.016(3)
N1S 0.265(13) 0.287(15) 0.153(8) -0.073(10) -0.016(7) -0.149(12)
C1S 0.142(8) 0.278(17) 0.087(6) -0.039(9) -0.024(5) -0.089(11)
C2S 0.45(3) 0.264(16) 0.170(11) 0.051(10) -0.162(13) -0.248(18)

loop_
_atom_type_symbol
_atom_type_description
_atom_type_scat_dispersion_real
_atom_type_scat_dispersion_imag
_atom_type_scat_source
C C 0.0033 0.0016 'International Tables Vol C Tables 4.2.6.8 and 6.1.1.4'
H H 0.0000 0.0000 'International Tables Vol C Tables 4.2.6.8 and 6.1.1.4'
N N 0.0061 0.0033 'International Tables Vol C Tables 4.2.6.8 and 6.1.1.4'
Cl Cl 0.1484 0.1585 'International Tables Vol C Tables 4.2.6.8 and 6.1.1.4'
Fe Fe 0.3463 0.8444 'International Tables Vol C Tables 4.2.6.8 and 6.1.1.4'

loop_
_geom_angle_atom_site_label_1
_geom_angle_atom_site_label_2
_geom_angle_atom_site_label_3
_geom_angle
_geom_angle_site_symmetry_1
_geom_angle_site_symmetry_3
_geom_angle_publ_flag
N1 Fe1 N3 85.27(13) . . ?
N1 Fe1 N2 75.51(12) . . ?
N3 Fe1 N2 149.14(14) . . ?
N1 Fe1 Cl2 147.37(10) . . ?
N3 Fe1 Cl2 95.85(12) . . ?
N2 Fe1 Cl2 88.12(11) . . ?
N1 Fe1 Cl1 99.41(10) . . ?
N3 Fe1 Cl1 101.59(12) . . ?
N2 Fe1 Cl1 105.16(12) . . ?
Cl2 Fe1 Cl1 112.16(6) . . ?
C11 N1 C13 118.4(3) . . ?
C11 N1 Fe1 116.8(2) . . ?
C13 N1 Fe1 124.8(3) . . ?
C12 N2 C20 121.1(4) . . ?
C12 N2 Fe1 112.0(3) . . ?
C20 N2 Fe1 126.9(3) . . ?
C19 N3 C15 118.1(4) . . ?
C19 N3 Fe1 119.0(3) . . ?
C15 N3 Fe1 122.8(3) . . ?
C2 C1 C10 118.9(4) . . ?
C2 C1 C11 135.5(4) . . ?
C10 C1 C11 105.7(3) . . ?
C1 C2 C3 118.1(4) . . ?
C4 C3 C2 122.9(4) . . ?
C3 C4 C5 120.4(4) . . ?
C6 C5 C10 116.6(4) . . ?
C6 C5 C4 127.0(4) . . ?
C10 C5 C4 116.3(4) . . ?
C7 C6 C5 120.5(4) . . ?
C6 C7 C8 122.4(4) . . ?
C9 C8 C7 119.1(4) . . ?
C8 C9 C10 118.6(4) . . ?
C8 C9 C12 135.5(4) . . ?
C10 C9 C12 105.9(3) . . ?
C5 C10 C1 123.5(4) . . ?
C5 C10 C9 122.7(4) . . ?
C1 C10 C9 113.8(3) . . ?
N1 C11 C1 135.2(3) . . ?
N1 C11 C12 117.4(3) . . ?
C1 C11 C12 107.4(3) . . ?
N2 C12 C9 134.6(4) . . ?
N2 C12 C11 118.2(4) . . ?
C9 C12 C11 107.2(3) . . ?
N1 C13 C14 111.5(3) . . ?
C15 C14 C13 113.3(4) . . ?
N3 C15 C16 120.7(5) . . ?
N3 C15 C14 117.7(4) . . ?
C16 C15 C14 121.6(4) . . ?
C17 C16 C15 120.1(5) . . ?
C18 C17 C16 119.7(5) . . ?
C17 C18 C19 117.6(5) . . ?
N3 C19 C18 123.8(5) . . ?
C25 C20 C21 122.5(4) . . ?
C25 C20 N2 118.4(5) . . ?
C21 C20 N2 119.0(5) . . ?
C20 C21 C22 117.2(6) . . ?
C20 C21 C26 121.9(4) . . ?
C22 C21 C26 120.8(5) . . ?
C23 C22 C21 121.4(6) . . ?
C22 C23 C24 120.7(5) . . ?
C23 C24 C25 120.6(6) . . ?
C20 C25 C24 117.6(6) . . ?
C20 C25 C27 122.2(4) . . ?
C24 C25 C27 120.1(6) . . ?
N4 Fe2 N6 82.76(13) . . ?
N4 Fe2 N5 75.46(13) . . ?
N6 Fe2 N5 143.57(14) . . ?
N4 Fe2 Cl3 98.54(12) . . ?
N6 Fe2 Cl3 107.21(11) . . ?
N5 Fe2 Cl3 104.66(12) . . ?
N4 Fe2 Cl4 154.42(11) . . ?
N6 Fe2 Cl4 95.28(10) . . ?
N5 Fe2 Cl4 92.27(10) . . ?
Cl3 Fe2 Cl4 106.33(8) . . ?
C40 N4 C42 118.9(3) . . ?
C40 N4 Fe2 116.2(3) . . ?
C42 N4 Fe2 124.8(3) . . ?
C41 N5 C49 118.0(3) . . ?
C41 N5 Fe2 112.9(3) . . ?
C49 N5 Fe2 129.0(3) . . ?
C48 N6 C44 117.9(4) . . ?
C48 N6 Fe2 119.9(3) . . ?
C44 N6 Fe2 122.0(3) . . ?
C31 C30 C39 118.8(4) . . ?
C31 C30 C40 135.0(4) . . ?
C39 C30 C40 106.1(4) . . ?
C30 C31 C32 117.9(5) . . ?
C33 C32 C31 123.0(5) . . ?
C32 C33 C34 121.0(5) . . ?
C39 C34 C35 115.9(4) . . ?
C39 C34 C33 116.1(5) . . ?
C35 C34 C33 128.0(5) . . ?
C36 C35 C34 121.0(4) . . ?
C35 C36 C37 122.3(5) . . ?
C38 C37 C36 118.1(5) . . ?
C37 C38 C39 119.4(4) . . ?
C37 C38 C41 134.7(4) . . ?
C39 C38 C41 106.0(4) . . ?
C34 C39 C38 123.2(4) . . ?
C34 C39 C30 123.1(4) . . ?
C38 C39 C30 113.7(4) . . ?
N4 C40 C30 135.7(4) . . ?
N4 C40 C41 117.2(4) . . ?
C30 C40 C41 107.0(3) . . ?
N5 C41 C38 134.5(4) . . ?
N5 C41 C40 118.2(4) . . ?
C38 C41 C40 107.3(3) . . ?
N4 C42 C43 111.1(4) . . ?
C44 C43 C42 114.0(4) . . ?
N6 C44 C45 121.1(4) . . ?
N6 C44 C43 118.3(4) . . ?
C45 C44 C43 120.7(4) . . ?
C46 C45 C44 119.9(4) . . ?
C47 C46 C45 118.8(4) . . ?
C46 C47 C48 119.1(5) . . ?
N6 C48 C47 123.1(4) . . ?
C50 C49 C54 122.4(4) . . ?
C50 C49 N5 118.5(5) . . ?
C54 C49 N5 119.0(4) . . ?
C49 C50 C51 117.3(6) . . ?
C49 C50 C55 121.4(5) . . ?
C51 C50 C55 121.2(6) . . ?
C52 C51 C50 119.8(6) . . ?
C53 C52 C51 121.7(6) . . ?
C52 C53 C54 120.6(7) . . ?
C53 C54 C49 118.2(6) . . ?
C53 C54 C56 119.9(6) . . ?
C49 C54 C56 121.8(4) . . ?
N1S C1S C2S 177.5(14) . . ?

loop_
_geom_bond_atom_site_label_1
_geom_bond_atom_site_label_2
_geom_bond_distance
_geom_bond_site_symmetry_2
_geom_bond_publ_flag
Fe1 N1 2.139(3) . ?
Fe1 N3 2.215(4) . ?
Fe1 N2 2.271(4) . ?
Fe1 Cl2 2.2952(17) . ?
Fe1 Cl1 2.3308(16) . ?
N1 C11 1.289(5) . ?
N1 C13 1.465(5) . ?
N2 C12 1.286(5) . ?
N2 C20 1.436(5) . ?
N3 C19 1.333(6) . ?
N3 C15 1.349(5) . ?
C1 C2 1.372(5) . ?
C1 C10 1.416(6) . ?
C1 C11 1.468(5) . ?
C2 C3 1.428(6) . ?
C3 C4 1.368(7) . ?
C4 C5 1.410(6) . ?
C5 C6 1.409(7) . ?
C5 C10 1.410(6) . ?
C6 C7 1.371(7) . ?
C7 C8 1.402(6) . ?
C8 C9 1.377(6) . ?
C9 C10 1.417(5) . ?
C9 C12 1.466(6) . ?
C11 C12 1.500(5) . ?
C13 C14 1.516(6) . ?
C14 C15 1.490(6) . ?
C15 C16 1.382(6) . ?
C16 C17 1.368(8) . ?
C17 C18 1.366(8) . ?
C18 C19 1.379(7) . ?
C20 C25 1.385(7) . ?
C20 C21 1.393(7) . ?
C21 C22 1.395(7) . ?
C21 C26 1.485(8) . ?
C22 C23 1.358(10) . ?
C23 C24 1.373(10) . ?
C24 C25 1.400(7) . ?
C25 C27 1.496(8) . ?
Fe2 N4 2.158(3) . ?
Fe2 N6 2.199(3) . ?
Fe2 N5 2.229(3) . ?
Fe2 Cl3 2.307(2) . ?
Fe2 Cl4 2.3228(16) . ?
N4 C40 1.269(5) . ?
N4 C42 1.475(5) . ?
N5 C41 1.281(5) . ?
N5 C49 1.449(5) . ?
N6 C48 1.344(6) . ?
N6 C44 1.352(5) . ?
C30 C31 1.385(6) . ?
C30 C39 1.416(6) . ?
C30 C40 1.471(6) . ?
C31 C32 1.406(7) . ?
C32 C33 1.356(7) . ?
C33 C34 1.411(7) . ?
C34 C39 1.399(6) . ?
C34 C35 1.403(7) . ?
C35 C36 1.374(7) . ?
C36 C37 1.406(7) . ?
C37 C38 1.370(6) . ?
C38 C39 1.412(6) . ?
C38 C41 1.473(6) . ?
C40 C41 1.500(5) . ?
C42 C43 1.511(6) . ?
C43 C44 1.501(6) . ?
C44 C45 1.387(6) . ?
C45 C46 1.378(7) . ?
C46 C47 1.364(7) . ?
C47 C48 1.374(6) . ?
C49 C50 1.375(7) . ?
C49 C54 1.404(7) . ?
C50 C51 1.414(8) . ?
C50 C55 1.491(8) . ?
C51 C52 1.382(10) . ?
C52 C53 1.349(10) . ?
C53 C54 1.380(7) . ?
C54 C56 1.488(8) . ?
N1S C1S 1.200(17) . ?
C1S C2S 1.419(17) . ?

loop_
_geom_torsion_atom_site_label_1
_geom_torsion_atom_site_label_2
_geom_torsion_atom_site_label_3
_geom_torsion_atom_site_label_4
_geom_torsion
_geom_torsion_site_symmetry_1
_geom_torsion_site_symmetry_2
_geom_torsion_site_symmetry_3
_geom_torsion_site_symmetry_4
_geom_torsion_publ_flag
N3 Fe1 N1 C11 -156.4(3) . . . . ?
N2 Fe1 N1 C11 -0.8(3) . . . . ?
Cl2 Fe1 N1 C11 -63.0(4) . . . . ?
Cl1 Fe1 N1 C11 102.6(3) . . . . ?
N3 Fe1 N1 C13 24.6(3) . . . . ?
N2 Fe1 N1 C13 -179.8(3) . . . . ?
Cl2 Fe1 N1 C13 118.1(3) . . . . ?
Cl1 Fe1 N1 C13 -76.4(3) . . . . ?
N1 Fe1 N2 C12 2.0(3) . . . . ?
N3 Fe1 N2 C12 55.3(4) . . . . ?
Cl2 Fe1 N2 C12 153.5(3) . . . . ?
Cl1 Fe1 N2 C12 -94.0(3) . . . . ?
N1 Fe1 N2 C20 -177.0(4) . . . . ?
N3 Fe1 N2 C20 -123.7(4) . . . . ?
Cl2 Fe1 N2 C20 -25.5(4) . . . . ?
Cl1 Fe1 N2 C20 87.0(4) . . . . ?
N1 Fe1 N3 C19 144.0(4) . . . . ?
N2 Fe1 N3 C19 92.9(4) . . . . ?
Cl2 Fe1 N3 C19 -3.3(4) . . . . ?
Cl1 Fe1 N3 C19 -117.4(4) . . . . ?
N1 Fe1 N3 C15 -33.0(3) . . . . ?
N2 Fe1 N3 C15 -84.1(4) . . . . ?
Cl2 Fe1 N3 C15 179.8(3) . . . . ?
Cl1 Fe1 N3 C15 65.7(3) . . . . ?
C10 C1 C2 C3 -1.5(6) . . . . ?
C11 C1 C2 C3 178.7(4) . . . . ?
C1 C2 C3 C4 0.4(7) . . . . ?
C2 C3 C4 C5 0.9(7) . . . . ?
C3 C4 C5 C6 -179.8(5) . . . . ?
C3 C4 C5 C10 -1.1(7) . . . . ?
C10 C5 C6 C7 0.0(7) . . . . ?
C4 C5 C6 C7 178.7(5) . . . . ?
C5 C6 C7 C8 0.1(8) . . . . ?
C6 C7 C8 C9 0.6(8) . . . . ?
C7 C8 C9 C10 -1.2(7) . . . . ?
C7 C8 C9 C12 -179.6(5) . . . . ?
C6 C5 C10 C1 178.9(4) . . . . ?
C4 C5 C10 C1 0.1(6) . . . . ?
C6 C5 C10 C9 -0.8(6) . . . . ?
C4 C5 C10 C9 -179.6(4) . . . . ?
C2 C1 C10 C5 1.3(6) . . . . ?
C11 C1 C10 C5 -178.8(4) . . . . ?
C2 C1 C10 C9 -179.0(4) . . . . ?
C11 C1 C10 C9 0.9(5) . . . . ?
C8 C9 C10 C5 1.4(6) . . . . ?
C12 C9 C10 C5 -179.8(4) . . . . ?
C8 C9 C10 C1 -178.3(4) . . . . ?
C12 C9 C10 C1 0.5(5) . . . . ?
C13 N1 C11 C1 -1.8(7) . . . . ?
Fe1 N1 C11 C1 179.2(4) . . . . ?
C13 N1 C11 C12 178.6(3) . . . . ?
Fe1 N1 C11 C12 -0.4(5) . . . . ?
C2 C1 C11 N1 -1.6(8) . . . . ?
C10 C1 C11 N1 178.5(4) . . . . ?
C2 C1 C11 C12 178.0(5) . . . . ?
C10 C1 C11 C12 -1.8(4) . . . . ?
C20 N2 C12 C9 -3.1(8) . . . . ?
Fe1 N2 C12 C9 177.8(4) . . . . ?
C20 N2 C12 C11 176.1(4) . . . . ?
Fe1 N2 C12 C11 -2.9(5) . . . . ?
C8 C9 C12 N2 -3.8(9) . . . . ?
C10 C9 C12 N2 177.7(5) . . . . ?
C8 C9 C12 C11 176.9(5) . . . . ?
C10 C9 C12 C11 -1.6(4) . . . . ?
N1 C11 C12 N2 2.4(6) . . . . ?
C1 C11 C12 N2 -177.3(4) . . . . ?
N1 C11 C12 C9 -178.1(4) . . . . ?
C1 C11 C12 C9 2.2(4) . . . . ?
C11 N1 C13 C14 -162.4(4) . . . . ?
Fe1 N1 C13 C14 16.5(5) . . . . ?
N1 C13 C14 C15 -70.2(5) . . . . ?
C19 N3 C15 C16 -0.5(7) . . . . ?
Fe1 N3 C15 C16 176.5(3) . . . . ?
C19 N3 C15 C14 -179.7(4) . . . . ?
Fe1 N3 C15 C14 -2.7(5) . . . . ?
C13 C14 C15 N3 63.8(5) . . . . ?
C13 C14 C15 C16 -115.5(5) . . . . ?
N3 C15 C16 C17 0.9(7) . . . . ?
C14 C15 C16 C17 -179.9(5) . . . . ?
C15 C16 C17 C18 0.1(9) . . . . ?
C16 C17 C18 C19 -1.3(9) . . . . ?
C15 N3 C19 C18 -0.8(8) . . . . ?
Fe1 N3 C19 C18 -178.0(4) . . . . ?
C17 C18 C19 N3 1.8(9) . . . . ?
C12 N2 C20 C25 -86.3(6) . . . . ?
Fe1 N2 C20 C25 92.6(5) . . . . ?
C12 N2 C20 C21 97.1(5) . . . . ?
Fe1 N2 C20 C21 -84.0(5) . . . . ?
C25 C20 C21 C22 -2.5(7) . . . . ?
N2 C20 C21 C22 174.0(4) . . . . ?
C25 C20 C21 C26 177.3(5) . . . . ?
N2 C20 C21 C26 -6.2(7) . . . . ?
C20 C21 C22 C23 0.8(8) . . . . ?
C26 C21 C22 C23 -179.0(6) . . . . ?
C21 C22 C23 C24 0.5(9) . . . . ?
C22 C23 C24 C25 -0.1(9) . . . . ?
C21 C20 C25 C24 2.8(7) . . . . ?
N2 C20 C25 C24 -173.7(4) . . . . ?
C21 C20 C25 C27 -179.0(5) . . . . ?
N2 C20 C25 C27 4.5(7) . . . . ?
C23 C24 C25 C20 -1.5(8) . . . . ?
C23 C24 C25 C27 -179.7(6) . . . . ?
N6 Fe2 N4 C40 -149.5(3) . . . . ?
N5 Fe2 N4 C40 1.1(3) . . . . ?
Cl3 Fe2 N4 C40 104.1(3) . . . . ?
Cl4 Fe2 N4 C40 -62.4(4) . . . . ?
N6 Fe2 N4 C42 33.7(3) . . . . ?
N5 Fe2 N4 C42 -175.8(4) . . . . ?
Cl3 Fe2 N4 C42 -72.7(3) . . . . ?
Cl4 Fe2 N4 C42 120.8(3) . . . . ?
N4 Fe2 N5 C41 -1.4(3) . . . . ?
N6 Fe2 N5 C41 53.8(4) . . . . ?
Cl3 Fe2 N5 C41 -96.6(3) . . . . ?
Cl4 Fe2 N5 C41 155.9(3) . . . . ?
N4 Fe2 N5 C49 175.5(4) . . . . ?
N6 Fe2 N5 C49 -129.3(4) . . . . ?
Cl3 Fe2 N5 C49 80.3(4) . . . . ?
Cl4 Fe2 N5 C49 -27.3(4) . . . . ?
N4 Fe2 N6 C48 142.5(4) . . . . ?
N5 Fe2 N6 C48 89.2(4) . . . . ?
Cl3 Fe2 N6 C48 -120.8(3) . . . . ?
Cl4 Fe2 N6 C48 -11.8(3) . . . . ?
N4 Fe2 N6 C44 -42.5(3) . . . . ?
N5 Fe2 N6 C44 -95.7(4) . . . . ?
Cl3 Fe2 N6 C44 54.3(3) . . . . ?
Cl4 Fe2 N6 C44 163.2(3) . . . . ?
C39 C30 C31 C32 -0.8(7) . . . . ?
C40 C30 C31 C32 176.4(5) . . . . ?
C30 C31 C32 C33 1.8(9) . . . . ?
C31 C32 C33 C34 -1.8(9) . . . . ?
C32 C33 C34 C39 0.7(8) . . . . ?
C32 C33 C34 C35 -179.5(6) . . . . ?
C39 C34 C35 C36 -2.4(8) . . . . ?
C33 C34 C35 C36 177.8(5) . . . . ?
C34 C35 C36 C37 0.9(9) . . . . ?
C35 C36 C37 C38 0.5(9) . . . . ?
C36 C37 C38 C39 -0.3(7) . . . . ?
C36 C37 C38 C41 -179.9(5) . . . . ?
C35 C34 C39 C38 2.7(7) . . . . ?
C33 C34 C39 C38 -177.5(4) . . . . ?
C35 C34 C39 C30 -179.6(4) . . . . ?
C33 C34 C39 C30 0.2(7) . . . . ?
C37 C38 C39 C34 -1.4(7) . . . . ?
C41 C38 C39 C34 178.3(4) . . . . ?
C37 C38 C39 C30 -179.3(4) . . . . ?
C41 C38 C39 C30 0.4(5) . . . . ?
C31 C30 C39 C34 -0.2(7) . . . . ?
C40 C30 C39 C34 -178.1(4) . . . . ?
C31 C30 C39 C38 177.7(4) . . . . ?
C40 C30 C39 C38 -0.2(5) . . . . ?
C42 N4 C40 C30 -0.8(8) . . . . ?
Fe2 N4 C40 C30 -177.8(4) . . . . ?
C42 N4 C40 C41 176.4(4) . . . . ?
Fe2 N4 C40 C41 -0.6(5) . . . . ?
C31 C30 C40 N4 -0.2(9) . . . . ?
C39 C30 C40 N4 177.3(5) . . . . ?
C31 C30 C40 C41 -177.5(5) . . . . ?
C39 C30 C40 C41 -0.1(5) . . . . ?
C49 N5 C41 C38 0.2(8) . . . . ?
Fe2 N5 C41 C38 177.4(4) . . . . ?
C49 N5 C41 C40 -175.7(4) . . . . ?
Fe2 N5 C41 C40 1.6(5) . . . . ?
C37 C38 C41 N5 3.1(9) . . . . ?
C39 C38 C41 N5 -176.6(5) . . . . ?
C37 C38 C41 C40 179.3(5) . . . . ?
C39 C38 C41 C40 -0.4(5) . . . . ?
N4 C40 C41 N5 -0.7(6) . . . . ?
C30 C40 C41 N5 177.2(4) . . . . ?
N4 C40 C41 C38 -177.6(4) . . . . ?
C30 C40 C41 C38 0.3(5) . . . . ?
C40 N4 C42 C43 -167.9(4) . . . . ?
Fe2 N4 C42 C43 8.9(5) . . . . ?
N4 C42 C43 C44 -65.9(5) . . . . ?
C48 N6 C44 C45 2.3(6) . . . . ?
Fe2 N6 C44 C45 -172.8(3) . . . . ?
C48 N6 C44 C43 -178.4(4) . . . . ?
Fe2 N6 C44 C43 6.5(5) . . . . ?
C42 C43 C44 N6 59.2(6) . . . . ?
C42 C43 C44 C45 -121.4(5) . . . . ?
N6 C44 C45 C46 -2.1(7) . . . . ?
C43 C44 C45 C46 178.6(4) . . . . ?
C44 C45 C46 C47 0.4(7) . . . . ?
C45 C46 C47 C48 1.0(8) . . . . ?
C44 N6 C48 C47 -0.9(7) . . . . ?
Fe2 N6 C48 C47 174.3(4) . . . . ?
C46 C47 C48 N6 -0.7(8) . . . . ?
C41 N5 C49 C50 85.8(5) . . . . ?
Fe2 N5 C49 C50 -91.0(5) . . . . ?
C41 N5 C49 C54 -95.0(5) . . . . ?
Fe2 N5 C49 C54 88.3(5) . . . . ?
C54 C49 C50 C51 0.3(7) . . . . ?
N5 C49 C50 C51 179.5(4) . . . . ?
C54 C49 C50 C55 177.0(5) . . . . ?
N5 C49 C50 C55 -3.8(7) . . . . ?
C49 C50 C51 C52 -1.0(8) . . . . ?
C55 C50 C51 C52 -177.7(5) . . . . ?
C50 C51 C52 C53 1.4(10) . . . . ?
C51 C52 C53 C54 -1.0(10) . . . . ?
C52 C53 C54 C49 0.2(8) . . . . ?
C52 C53 C54 C56 177.8(5) . . . . ?
C50 C49 C54 C53 0.1(7) . . . . ?
N5 C49 C54 C53 -179.1(4) . . . . ?
C50 C49 C54 C56 -177.4(5) . . . . ?
N5 C49 C54 C56 3.4(7) . . . . ?
